data_2228200
loop_
_publ_author_name
'Wang, Wei'
'Qiu, Hong'
'Gao, Yan'
'Yao, Hong-Guo'
'Ji, Ming'

_publ_section_title
;
 5,5'-Diphenyl-2,2'-[butane-1,4-diylbis(sulfanediyl)]bis(1,3,4-oxadiazole)
;
_journal_coeditor_code ZS2072
_journal_issue 11
_journal_name_full 'Acta Crystallographica Section E'
_journal_page_first o2931
_journal_paper_doi 10.1107/S1600536810042315
_journal_volume 66
_journal_year 2010
_chemical_formula_iupac 'C20 H18 N4 O2 S2'
_chemical_formula_moiety 'C20 H18 N4 O2 S2'
_chemical_formula_sum 'C20 H18 N4 O2 S2'
_chemical_formula_weight 410.50
_chemical_name_common
;
1,4-bis(5-phenyl-1,3,4-oxadiazol-2-ylsulfanyl)butane
;
_chemical_name_systematic
;
5,5'-diphenyl-2,2'-[butane-1,4-diylbis(sulfanediyl)]bis(1,3,4-oxadiazole)
;
_space_group_IT_number 14
_symmetry_cell_setting monoclinic
_symmetry_space_group_name_Hall '-P 2ybc'
_symmetry_space_group_name_H-M 'P 1 21/c 1'
_atom_sites_solution_hydrogens geom
_atom_sites_solution_primary direct
_atom_sites_solution_secondary difmap
_cell_angle_alpha 90.00
_cell_angle_beta 104.04(3)
_cell_angle_gamma 90.00
_cell_formula_units_Z 2
_cell_length_a 12.202(2)
_cell_length_b 5.9317(12)
_cell_length_c 13.518(3)
_cell_measurement_reflns_used 3017
_cell_measurement_temperature 113(2)
_cell_measurement_theta_max 27.859
_cell_measurement_theta_min 1.720
_cell_volume 949.2(3)
_computing_cell_refinement 'CrystalClear (Rigaku/MSC, 2005)'
_computing_data_collection 'CrystalClear (Rigaku/MSC, 2005)'
_computing_data_reduction 'CrystalClear (Rigaku/MSC, 2005)'
_computing_molecular_graphics 'SHELXTL (Sheldrick, 2008)'
_computing_publication_material 'SHELXTL (Sheldrick, 2008)'
_computing_structure_refinement 'SHELXL97 (Sheldrick, 2008)'
_computing_structure_solution 'SHELXS97 (Sheldrick, 2008)'
_diffrn_ambient_temperature 113(2)
_diffrn_detector_area_resol_mean 7.31
_diffrn_measured_fraction_theta_full 0.997
_diffrn_measured_fraction_theta_max 0.997
_diffrn_measurement_device_type 'Rigaku Saturn CCD area-detector'
_diffrn_measurement_method '\f and \w scans'
_diffrn_radiation_monochromator confocal
_diffrn_radiation_source 'rotating anode'
_diffrn_radiation_type 'Mo K\a'
_diffrn_radiation_wavelength 0.71073
_diffrn_reflns_av_R_equivalents 0.0527
_diffrn_reflns_av_sigmaI/netI 0.0516
_diffrn_reflns_limit_h_max 14
_diffrn_reflns_limit_h_min -12
_diffrn_reflns_limit_k_max 6
_diffrn_reflns_limit_k_min -7
_diffrn_reflns_limit_l_max 16
_diffrn_reflns_limit_l_min -16
_diffrn_reflns_number 7030
_diffrn_reflns_theta_full 25.01
_diffrn_reflns_theta_max 25.01
_diffrn_reflns_theta_min 1.70
_diffrn_standards_number 0
_exptl_absorpt_coefficient_mu 0.305
_exptl_absorpt_correction_T_max 0.9643
_exptl_absorpt_correction_T_min 0.9415
_exptl_absorpt_correction_type multi-scan
_exptl_absorpt_process_details '(CrystalClear; Rigaku/MSC, 2005)'
_exptl_crystal_colour colorless
_exptl_crystal_density_diffrn 1.436
_exptl_crystal_density_method 'not measured'
_exptl_crystal_description prism
_exptl_crystal_F_000 428
_exptl_crystal_size_max 0.20
_exptl_crystal_size_mid 0.18
_exptl_crystal_size_min 0.12
_refine_diff_density_max 0.276
_refine_diff_density_min -0.329
_refine_ls_extinction_coef 0.067(10)
_refine_ls_extinction_expression Fc^*^=kFc[1+0.001xFc^2^\l^3^/sin(2\q)]^-1/4^
_refine_ls_extinction_method 'SHELXL97 (Sheldrick, 2008)'
_refine_ls_goodness_of_fit_ref 1.098
_refine_ls_hydrogen_treatment constr
_refine_ls_matrix_type full
_refine_ls_number_parameters 128
_refine_ls_number_reflns 1661
_refine_ls_number_restraints 0
_refine_ls_restrained_S_all 1.098
_refine_ls_R_factor_all 0.0501
_refine_ls_R_factor_gt 0.0403
_refine_ls_shift/su_max 0.000
_refine_ls_shift/su_mean 0.000
_refine_ls_structure_factor_coef Fsqd
_refine_ls_weighting_details 'w=1/[\s^2^(Fo^2^)+(0.0778P)^2^] where P=(Fo^2^+2Fc^2^)/3'
_refine_ls_weighting_scheme calc
_refine_ls_wR_factor_gt 0.1079
_refine_ls_wR_factor_ref 0.1279
_reflns_number_gt 1323
_reflns_number_total 1661
_reflns_threshold_expression I>2\s(I)
_cod_data_source_file zs2072.cif
_cod_data_source_block I
_cod_original_sg_symbol_H-M 'P 21/c'
_cod_database_code 2228200
_cod_database_fobs_code 2228200

loop_
_symmetry_equiv_pos_as_xyz
'x, y, z'
'-x, y+1/2, -z+1/2'
'-x, -y, -z'
'x, -y-1/2, z-1/2'

loop_
_atom_site_type_symbol
_atom_site_label
_atom_site_fract_x
_atom_site_fract_y
_atom_site_fract_z
_atom_site_U_iso_or_equiv
_atom_site_adp_type
_atom_site_calc_flag
_atom_site_refinement_flags
_atom_site_occupancy
_atom_site_disorder_assembly
_atom_site_disorder_group
S S1 0.43518(5) 1.09305(10) 0.65529(4) 0.0256(3) Uani d . 1 . .
O O1 0.30541(12) 0.7504(3) 0.68093(12) 0.0210(4) Uani d . 1 . .
N N1 0.19647(17) 0.6825(3) 0.52644(14) 0.0265(5) Uani d . 1 . .
N N2 0.26743(17) 0.8685(3) 0.51955(14) 0.0242(5) Uani d . 1 . .
C C1 0.2073(2) 0.3923(4) 0.77192(18) 0.0278(6) Uani d . 1 . .
H H1 0.2568 0.4939 0.8155 0.033 Uiso calc R 1 . .
C C2 0.1655(2) 0.2040(4) 0.81204(19) 0.0292(6) Uani d . 1 . .
H H2 0.1869 0.1762 0.8834 0.035 Uiso calc R 1 . .
C C3 0.0925(2) 0.0563(4) 0.7481(2) 0.0291(6) Uani d . 1 . .
H H3 0.0657 -0.0740 0.7757 0.035 Uiso calc R 1 . .
C C4 0.0589(2) 0.0987(4) 0.64463(19) 0.0278(6) Uani d . 1 . .
H H4 0.0071 -0.0001 0.6016 0.033 Uiso calc R 1 . .
C C5 0.1004(2) 0.2843(4) 0.60345(18) 0.0258(6) Uani d . 1 . .
H H5 0.0778 0.3123 0.5322 0.031 Uiso calc R 1 . .
C C6 0.17557(19) 0.4300(4) 0.66720(17) 0.0185(6) Uani d . 1 . .
C C7 0.22137(19) 0.6207(4) 0.62076(17) 0.0193(6) Uani d . 1 . .
C C8 0.3285(2) 0.8996(4) 0.61119(17) 0.0214(6) Uani d . 1 . .
C C9 0.4184(2) 1.2482(4) 0.53652(18) 0.0235(6) Uani d . 1 . .
H H9A 0.4274 1.1445 0.4817 0.028 Uiso calc R 1 . .
H H9B 0.3417 1.3145 0.5166 0.028 Uiso calc R 1 . .
C C10 0.5064(2) 1.4340(4) 0.55008(17) 0.0216(6) Uani d . 1 . .
H H10A 0.5829 1.3674 0.5705 0.026 Uiso calc R 1 . .
H H10B 0.4970 1.5378 0.6048 0.026 Uiso calc R 1 . .

loop_
_atom_site_aniso_label
_atom_site_aniso_U_11
_atom_site_aniso_U_22
_atom_site_aniso_U_33
_atom_site_aniso_U_12
_atom_site_aniso_U_13
_atom_site_aniso_U_23
S1 0.0253(4) 0.0301(5) 0.0194(4) -0.0069(3) 0.0015(3) 0.0035(2)
O1 0.0202(9) 0.0232(9) 0.0192(9) -0.0025(7) 0.0038(7) 0.0028(6)
N1 0.0304(12) 0.0260(12) 0.0215(11) -0.0067(10) 0.0035(9) -0.0009(9)
N2 0.0293(12) 0.0238(11) 0.0191(11) -0.0046(9) 0.0056(9) 0.0011(8)
C1 0.0193(14) 0.0368(16) 0.0239(14) -0.0036(11) -0.0014(11) 0.0017(10)
C2 0.0258(14) 0.0363(16) 0.0244(13) -0.0007(12) 0.0039(11) 0.0127(11)
C3 0.0250(14) 0.0234(13) 0.0418(16) 0.0021(11) 0.0138(12) 0.0038(11)
C4 0.0325(16) 0.0220(14) 0.0316(15) -0.0059(11) 0.0129(12) -0.0073(10)
C5 0.0288(14) 0.0296(15) 0.0207(13) -0.0018(11) 0.0093(11) -0.0062(10)
C6 0.0180(13) 0.0179(13) 0.0214(12) 0.0033(10) 0.0084(10) -0.0013(9)
C7 0.0160(13) 0.0238(14) 0.0171(12) 0.0010(10) 0.0020(10) -0.0039(9)
C8 0.0202(13) 0.0241(14) 0.0196(12) 0.0000(10) 0.0045(10) 0.0019(9)
C9 0.0249(13) 0.0244(13) 0.0199(12) -0.0010(11) 0.0031(10) 0.0054(10)
C10 0.0225(13) 0.0212(13) 0.0199(13) 0.0021(10) 0.0031(10) -0.0018(9)

loop_
_atom_type_symbol
_atom_type_description
_atom_type_scat_dispersion_real
_atom_type_scat_dispersion_imag
_atom_type_scat_source
C C 0.0033 0.0016
; International Tables
Vol. C, Tables 4.2.6.8 and 6.1.1.4
;
H H 0.0000 0.0000
; International Tables
Vol. C, Tables 4.2.6.8 and 6.1.1.4
;
N N 0.0061 0.0033
; International Tables
Vol. C, Tables 4.2.6.8 and 6.1.1.4
;
O O 0.0106 0.0060
; International Tables
Vol. C, Tables 4.2.6.8 and 6.1.1.4
;
S S 0.1246 0.1246
; International Tables
Vol. C, Tables 4.2.6.8 and 6.1.1.4
;

loop_
_geom_angle_atom_site_label_1
_geom_angle_atom_site_label_2
_geom_angle_atom_site_label_3
_geom_angle_site_symmetry_1
_geom_angle_site_symmetry_3
_geom_angle
_geom_angle_publ_flag
C8 S1 C9 . . 96.73(11) ?
C8 O1 C7 . . 101.66(17) ?
C7 N1 N2 . . 106.53(18) ?
C8 N2 N1 . . 105.48(18) ?
C2 C1 C6 . . 119.2(2) ?
C2 C1 H1 . . 120.4 ?
C6 C1 H1 . . 120.4 ?
C3 C2 C1 . . 120.2(2) ?
C3 C2 H2 . . 119.9 ?
C1 C2 H2 . . 119.9 ?
C4 C3 C2 . . 120.2(2) ?
C4 C3 H3 . . 119.9 ?
C2 C3 H3 . . 119.9 ?
C3 C4 C5 . . 120.3(2) ?
C3 C4 H4 . . 119.9 ?
C5 C4 H4 . . 119.9 ?
C4 C5 C6 . . 119.6(2) ?
C4 C5 H5 . . 120.2 ?
C6 C5 H5 . . 120.2 ?
C1 C6 C5 . . 120.5(2) ?
C1 C6 C7 . . 121.2(2) ?
C5 C6 C7 . . 118.3(2) ?
N1 C7 O1 . . 112.81(19) ?
N1 C7 C6 . . 128.2(2) ?
O1 C7 C6 . . 118.9(2) ?
N2 C8 O1 . . 113.5(2) ?
N2 C8 S1 . . 129.42(18) ?
O1 C8 S1 . . 117.02(17) ?
C10 C9 S1 . . 109.62(17) ?
C10 C9 H9A . . 109.7 ?
S1 C9 H9A . . 109.7 ?
C10 C9 H9B . . 109.7 ?
S1 C9 H9B . . 109.7 ?
H9A C9 H9B . . 108.2 ?
C9 C10 C10 . 3_686 110.2(2) ?
C9 C10 H10A . . 109.6 ?
C10 C10 H10A 3_686 . 109.6 ?
C9 C10 H10B . . 109.6 ?
C10 C10 H10B 3_686 . 109.6 ?
H10A C10 H10B . . 108.1 ?

loop_
_geom_bond_atom_site_label_1
_geom_bond_atom_site_label_2
_geom_bond_site_symmetry_2
_geom_bond_distance
_geom_bond_publ_flag
S1 C8 . 1.729(2) ?
S1 C9 . 1.818(2) ?
O1 C8 . 1.371(3) ?
O1 C7 . 1.378(3) ?
N1 C7 . 1.290(3) ?
N1 N2 . 1.419(3) ?
N2 C8 . 1.295(3) ?
C1 C2 . 1.391(3) ?
C1 C6 . 1.392(3) ?
C1 H1 . 0.9500 ?
C2 C3 . 1.390(4) ?
C2 H2 . 0.9500 ?
C3 C4 . 1.382(3) ?
C3 H3 . 0.9500 ?
C4 C5 . 1.384(3) ?
C4 H4 . 0.9500 ?
C5 C6 . 1.396(3) ?
C5 H5 . 0.9500 ?
C6 C7 . 1.468(3) ?
C9 C10 . 1.518(3) ?
C9 H9A . 0.9900 ?
C9 H9B . 0.9900 ?
C10 C10 3_686 1.539(4) ?
C10 H10A . 0.9900 ?
C10 H10B . 0.9900 ?

loop_
_geom_torsion_atom_site_label_1
_geom_torsion_atom_site_label_2
_geom_torsion_atom_site_label_3
_geom_torsion_atom_site_label_4
_geom_torsion_site_symmetry_1
_geom_torsion_site_symmetry_2
_geom_torsion_site_symmetry_3
_geom_torsion_site_symmetry_4
_geom_torsion
_geom_torsion_publ_flag
C7 N1 N2 C8 . . . . 0.1(2) ?
C6 C1 C2 C3 . . . . -0.4(4) ?
C1 C2 C3 C4 . . . . -1.5(4) ?
C2 C3 C4 C5 . . . . 2.0(4) ?
C3 C4 C5 C6 . . . . -0.6(4) ?
C2 C1 C6 C5 . . . . 1.8(3) ?
C2 C1 C6 C7 . . . . -177.2(2) ?
C4 C5 C6 C1 . . . . -1.3(3) ?
C4 C5 C6 C7 . . . . 177.7(2) ?
N2 N1 C7 O1 . . . . -0.1(2) ?
N2 N1 C7 C6 . . . . -177.1(2) ?
C8 O1 C7 N1 . . . . 0.1(2) ?
C8 O1 C7 C6 . . . . 177.40(19) ?
C1 C6 C7 N1 . . . . -176.7(2) ?
C5 C6 C7 N1 . . . . 4.3(4) ?
C1 C6 C7 O1 . . . . 6.5(3) ?
C5 C6 C7 O1 . . . . -172.54(19) ?
N1 N2 C8 O1 . . . . -0.1(3) ?
N1 N2 C8 S1 . . . . 177.74(17) ?
C7 O1 C8 N2 . . . . 0.0(2) ?
C7 O1 C8 S1 . . . . -178.11(15) ?
C9 S1 C8 N2 . . . . 6.4(2) ?
C9 S1 C8 O1 . . . . -175.89(17) ?
C8 S1 C9 C10 . . . . -178.33(17) ?
S1 C9 C10 C10 . . . 3_686 179.7(2) ?
